data_7250832
loop_
_publ_author_name
'Khalid, Areej'
'Mahmood, Qaiser'
'Razzaq, Ayesha'
'Ma, Yanping'
'Ren, Geng'
'Wang, Yizhou'
'Liang, Tongling'
'Sun, Wen-Hua'

_publ_section_title
;
 High molecular weight polyethylene via the spatial proximity of
 benzosuberyl in iminopyridine nickel catalysts
;
_journal_issue 38
_journal_name_full 'RSC Advances'
_journal_page_first 31597
_journal_page_last 31608
_journal_paper_doi 10.1039/D5RA05407A
_journal_volume 15
_journal_year 2025
_chemical_formula_moiety 'C44 H38 Br2 N2 Ni'
_chemical_formula_sum 'C44 H38 Br2 N2 Ni'
_chemical_formula_weight 813.29
_space_group_crystal_system monoclinic
_space_group_IT_number 14
_space_group_name_Hall '-P 2yn'
_space_group_name_H-M_alt 'P 1 21/n 1'
_atom_sites_solution_hydrogens geom
_atom_sites_solution_primary iterative
_audit_creation_date 2025-01-13
_audit_creation_method
;
Olex2 1.2
(compiled 2018.05.29 svn.r3508 for OlexSys, GUI svn.r5506)
;
_audit_update_record
;
2025-06-23 deposited with the CCDC.	2025-08-18 downloaded from the CCDC.
;
_cell_angle_alpha 90
_cell_angle_beta 95.533(2)
_cell_angle_gamma 90
_cell_formula_units_Z 4
_cell_length_a 9.2626(2)
_cell_length_b 25.2521(4)
_cell_length_c 15.1940(2)
_cell_measurement_reflns_used 13079
_cell_measurement_temperature 170.0(4)
_cell_measurement_theta_max 75.1400
_cell_measurement_theta_min 3.4900
_cell_volume 3537.32(11)
_computing_cell_refinement 'CrysAlisPro 1.171.42.96a (Rigaku OD, 2023)'
_computing_data_collection 'CrysAlisPro 1.171.42.96a (Rigaku OD, 2023)'
_computing_data_reduction 'CrysAlisPro 1.171.42.96a (Rigaku OD, 2023)'
_computing_molecular_graphics 'Olex2 (Dolomanov et al., 2009)'
_computing_publication_material 'Olex2 (Dolomanov et al., 2009)'
_computing_structure_refinement 'ShelXL (Sheldrick, 2015)'
_computing_structure_solution 'olex2.solve (Bourhis et al., 2015)'
_diffrn_ambient_environment N~2~
_diffrn_ambient_temperature 170.0(4)
_diffrn_detector 'Hybrid Pixel Array Detector'
_diffrn_detector_area_resol_mean 10.0000
_diffrn_detector_type HyPix
_diffrn_measured_fraction_theta_full 0.999
_diffrn_measured_fraction_theta_max 0.963
_diffrn_measurement_details
;
List of Runs (angles in degrees, time in seconds):

  # Type    Start    End  Width  t~exp~   \w     \q     \k     \f   Frames
#--------------------------------------------------------------------------
  1  \w      8.00  36.00   0.50    0.05    --  -42.87  19.00-120.00   56
  2  \w    -58.00 -30.00   0.50    0.06    -- -104.50  61.00-150.00   56
  3  \w    -68.00 -40.00   0.50    0.06    -- -104.50  61.00 -60.00   56
  4  \w    -62.00 -37.00   0.50    0.06    -- -104.50  61.00   0.00   50
  5  \w    -85.00  -2.00   0.50    0.05    --  -42.87 110.00 135.00  166
  6  \w   -106.00 -67.00   0.50    0.06    -- -104.50 110.00 135.00   78
  7  \w   -163.00 -89.00   0.50    0.06    -- -104.50 -30.00 -60.00  148
  8  \w   -115.00 -90.00   0.50    0.06    -- -104.50-110.00  39.00   50
  9  \w     36.00 105.00   0.50    0.06    --  108.44 -94.00  60.00  138
 10  \w     68.00 107.00   0.50    0.06    --  108.44-110.00  39.00   78
 11  \w     37.00  76.00   0.50    0.06    --  108.44-125.00 -30.00   78
 12  \w     46.00 111.00   0.50    0.06    --  108.44-125.00 -90.00  130
 13  \w     45.00  75.00   0.50    0.05    --   42.87-110.00  39.00   60
 14  \w     11.00  37.00   0.50    0.05    --   42.87-110.00  39.00   52
 15  \w    -22.00  19.00   0.50    0.05    --   42.87 -38.00 -90.00   82
 16  \w     37.00  63.00   0.50    0.06    --  108.44 -61.00-120.00   52
 17  \w     47.00  73.00   0.50    0.06    --  108.44 -61.00 -90.00   52
 18  \w     38.00  75.00   0.50    0.06    --  108.44 -61.00  30.00   74
 19  \w     35.00  73.00   0.50    0.06    --  108.44 -61.00 120.00   76
 20  \w    -34.00  46.00   0.50    0.05    --   42.87 -38.00 -60.00  160
 21  \w     63.00 120.00   0.50    0.05    --   42.87  38.00-120.00  114
 22  \w     31.00  56.00   0.50    0.05    --   42.87  38.00-120.00   50
 23  \w    105.00 159.00   0.50    0.06    --  108.44 125.00 -90.00  108
 24  \w     81.00 178.00   0.50    0.06    --  108.44  77.00  90.00  194
 25  \w     88.00 162.00   0.50    0.06    --  108.44 110.00 135.00  148
;
_diffrn_measurement_device 'four-circle diffractometer'
_diffrn_measurement_device_type 'XtaLAB Synergy R, HyPix'
_diffrn_measurement_method '\w scans'
_diffrn_orient_matrix_type 'CrysAlisPro convention (1999,Acta A55,543-557)'
_diffrn_orient_matrix_UB_11 0.1282349000
_diffrn_orient_matrix_UB_12 0.0032262000
_diffrn_orient_matrix_UB_13 0.0723490000
_diffrn_orient_matrix_UB_21 -0.0304124000
_diffrn_orient_matrix_UB_22 0.0594195000
_diffrn_orient_matrix_UB_23 0.0122108000
_diffrn_orient_matrix_UB_31 -0.1026682000
_diffrn_orient_matrix_UB_32 -0.0135189000
_diffrn_orient_matrix_UB_33 0.0706677000
_diffrn_radiation_monochromator mirror
_diffrn_radiation_probe x-ray
_diffrn_radiation_type CuK\a
_diffrn_radiation_wavelength 1.54184
_diffrn_reflns_av_R_equivalents 0.0720
_diffrn_reflns_av_unetI/netI 0.0562
_diffrn_reflns_Laue_measured_fraction_full 0.999
_diffrn_reflns_Laue_measured_fraction_max 0.963
_diffrn_reflns_limit_h_max 11
_diffrn_reflns_limit_h_min -11
_diffrn_reflns_limit_k_max 30
_diffrn_reflns_limit_k_min -31
_diffrn_reflns_limit_l_max 19
_diffrn_reflns_limit_l_min -16
_diffrn_reflns_number 22743
_diffrn_reflns_point_group_measured_fraction_full 0.999
_diffrn_reflns_point_group_measured_fraction_max 0.963
_diffrn_reflns_theta_full 67.684
_diffrn_reflns_theta_max 75.731
_diffrn_reflns_theta_min 3.406
_diffrn_source 'Rotating-anode X-ray tube'
_diffrn_source_type 'PhotonJet R (Cu) X-ray Source'
_exptl_absorpt_coefficient_mu 3.696
_exptl_absorpt_correction_T_max 1.00000
_exptl_absorpt_correction_T_min 0.35201
_exptl_absorpt_correction_type multi-scan
_exptl_absorpt_process_details
;
CrysAlisPro 1.171.42.96a (Rigaku Oxford Diffraction, 2023)
Empirical absorption correction using spherical harmonics,
implemented in SCALE3 ABSPACK scaling algorithm.
;
_exptl_crystal_colour red
_exptl_crystal_colour_primary red
_exptl_crystal_density_diffrn 1.527
_exptl_crystal_description block
_exptl_crystal_F_000 1656
_exptl_crystal_size_max 0.32
_exptl_crystal_size_mid 0.22
_exptl_crystal_size_min 0.18
_refine_diff_density_max 1.941
_refine_diff_density_min -1.454
_refine_diff_density_rms 0.110
_refine_ls_extinction_method none
_refine_ls_goodness_of_fit_ref 1.088
_refine_ls_hydrogen_treatment constr
_refine_ls_matrix_type full
_refine_ls_number_parameters 444
_refine_ls_number_reflns 7098
_refine_ls_number_restraints 0
_refine_ls_restrained_S_all 1.088
_refine_ls_R_factor_all 0.0684
_refine_ls_R_factor_gt 0.0573
_refine_ls_shift/su_max 0.001
_refine_ls_shift/su_mean 0.000
_refine_ls_structure_factor_coef Fsqd
_refine_ls_weighting_details 'w=1/[\s^2^(Fo^2^)+(0.0974P)^2^+2.3731P] where P=(Fo^2^+2Fc^2^)/3'
_refine_ls_weighting_scheme calc
_refine_ls_wR_factor_gt 0.1615
_refine_ls_wR_factor_ref 0.1713
_reflns_Friedel_coverage 0.000
_reflns_number_gt 5702
_reflns_number_total 7098
_reflns_threshold_expression 'I > 2\s(I)'
_cod_data_source_file d5ra05407a2.cif
_cod_data_source_block tx17147_auto_sq
_cod_database_code 7250832
_shelx_shelxl_version_number 2018/3
_chemical_oxdiff_formula CHNNiBr
_shelx_space_group_comment
;
The symmetry employed for this shelxl refinement is uniquely defined
by the following loop, which should always be used as a source of
symmetry information in preference to the above space-group names.
They are only intended as comments.
;
_shelx_estimated_absorpt_t_max 0.556
_shelx_estimated_absorpt_t_min 0.384
_diffrn_oxdiff_digest_frames
;
015823ca2a48f7444aecc63c9c0f5dc38a023060414
;
_reflns_odcompleteness_completeness 99.88
_reflns_odcompleteness_iscentric 1
_reflns_odcompleteness_theta 66.97
_olex2_refinement_description
;
1. Fixed Uiso
 At 1.2 times of:
  All C(H) groups, All C(H,H) groups
 At 1.5 times of:
  All C(H,H,H) groups
2.a Ternary CH refined with riding coordinates:
 C4(H4), C25(H25)
2.b Secondary CH2 refined with riding coordinates:
 C12(H12A,H12B), C11(H11A,H11B), C33(H33A,H33B), C32(H32A,H32B)
2.c Aromatic/amide H refined with riding coordinates:
 C24(H24), C22(H22), C17(H17), C14(H14), C6(H6), C16(H16), C9(H9), C46(H46),
 C7(H7), C38(H38), C15(H15), C8(H8), C49(H49), C47(H47), C48(H48), C37(H37),
 C35(H35), C36(H36), C27(H27), C30(H30), C29(H29), C28(H28)
2.d Idealised Me refined as rotating group:
 C42(H42A,H42B,H42C), C43(H43A,H43B,H43C)
;
_olex2_submission_special_instructions 'No special instructions were received'
_oxdiff_exptl_absorpt_empirical_details
;
Empirical correction (ABSPACK) includes:
- Absorption correction using spherical harmonics
- Frame scaling
;
_oxdiff_exptl_absorpt_empirical_full_max 2.736
_oxdiff_exptl_absorpt_empirical_full_min 0.220

loop_
_space_group_symop_operation_xyz
'x, y, z'
'-x+1/2, y+1/2, -z+1/2'
'-x, -y, -z'
'x-1/2, -y-1/2, z-1/2'

loop_
_atom_site_label
_atom_site_type_symbol
_atom_site_fract_x
_atom_site_fract_y
_atom_site_fract_z
_atom_site_U_iso_or_equiv
_atom_site_adp_type
_atom_site_occupancy
_atom_site_site_symmetry_order
_atom_site_calc_flag
_atom_site_refinement_flags_posn
_atom_site_refinement_flags_adp
_atom_site_refinement_flags_occupancy
_atom_site_disorder_assembly
_atom_site_disorder_group
Br1 Br 0.22920(6) 0.46565(2) 0.50433(3) 0.04990(17) Uani 1 1 d . . . . .
Br2 Br 0.35424(6) 0.32498(2) 0.58101(3) 0.05078(17) Uani 1 1 d . . . . .
Ni3 Ni 0.38037(7) 0.39476(3) 0.48117(4) 0.03250(18) Uani 1 1 d . . . . .
N40 N 0.3717(3) 0.37397(11) 0.35293(17) 0.0236(6) Uani 1 1 d . . . . .
N44 N 0.5928(3) 0.39367(12) 0.46808(19) 0.0300(6) Uani 1 1 d . . . . .
C20 C 0.2415(4) 0.36414(13) 0.2953(2) 0.0240(6) Uani 1 1 d . . . . .
C18 C 0.3807(4) 0.47218(12) 0.2255(2) 0.0252(7) Uani 1 1 d . . . . .
C24 C 0.0466(4) 0.39464(13) 0.1925(2) 0.0268(7) Uani 1 1 d . . . . .
H24 H -0.002466 0.422478 0.159912 0.032 Uiso 1 1 calc R . . . .
C21 C 0.1845(4) 0.31249(13) 0.2922(2) 0.0266(7) Uani 1 1 d . . . . .
C19 C 0.1734(4) 0.40611(12) 0.2468(2) 0.0228(6) Uani 1 1 d . . . . .
C41 C 0.4957(4) 0.36881(13) 0.3227(2) 0.0254(7) Uani 1 1 d . . . . .
C22 C 0.0568(4) 0.30373(14) 0.2370(2) 0.0287(7) Uani 1 1 d . . . . .
H22 H 0.014472 0.269430 0.235312 0.034 Uiso 1 1 calc R . . . .
C13 C 0.4054(4) 0.46672(13) 0.1368(2) 0.0268(7) Uani 1 1 d . . . . .
C45 C 0.6248(4) 0.37925(14) 0.3866(2) 0.0278(7) Uani 1 1 d . . . . .
C4 C 0.2311(4) 0.46337(13) 0.2573(2) 0.0243(7) Uani 1 1 d . . . . .
H4 H 0.244978 0.469523 0.322563 0.029 Uiso 1 1 calc R . . . .
C23 C -0.0099(4) 0.34334(14) 0.1849(2) 0.0288(7) Uani 1 1 d . . . . .
C17 C 0.4957(4) 0.48666(13) 0.2871(2) 0.0284(7) Uani 1 1 d . . . . .
H17 H 0.478531 0.491659 0.347206 0.034 Uiso 1 1 calc R . . . .
C5 C 0.1229(4) 0.50616(13) 0.2216(2) 0.0259(7) Uani 1 1 d . . . . .
C25 C 0.2576(4) 0.26820(14) 0.3507(2) 0.0292(7) Uani 1 1 d . . . . .
H25 H 0.277272 0.284654 0.410543 0.035 Uiso 1 1 calc R . . . .
C12 C 0.2811(4) 0.45942(14) 0.0677(2) 0.0308(8) Uani 1 1 d . . . . .
H12A H 0.218894 0.429911 0.084496 0.037 Uiso 1 1 calc R . . . .
H12B H 0.317627 0.450603 0.010381 0.037 Uiso 1 1 calc R . . . .
C42 C 0.5206(4) 0.35384(14) 0.2306(2) 0.0300(7) Uani 1 1 d . . . . .
H42A H 0.427083 0.349228 0.195468 0.045 Uiso 1 1 calc GR . . . .
H42B H 0.575301 0.320587 0.231370 0.045 Uiso 1 1 calc GR . . . .
H42C H 0.575914 0.381842 0.204403 0.045 Uiso 1 1 calc GR . . . .
C14 C 0.5465(4) 0.47288(14) 0.1128(2) 0.0317(8) Uani 1 1 d . . . . .
H14 H 0.564348 0.468036 0.052824 0.038 Uiso 1 1 calc R . . . .
C39 C 0.4065(4) 0.25003(14) 0.3265(3) 0.0314(7) Uani 1 1 d . . . . .
C10 C 0.1098(4) 0.52738(13) 0.1360(2) 0.0285(7) Uani 1 1 d . . . . .
C6 C 0.0351(4) 0.52707(14) 0.2838(2) 0.0303(7) Uani 1 1 d . . . . .
H6 H 0.041098 0.512342 0.341596 0.036 Uiso 1 1 calc R . . . .
C16 C 0.6341(4) 0.49383(15) 0.2621(3) 0.0347(8) Uani 1 1 d . . . . .
H16 H 0.710756 0.504176 0.304651 0.042 Uiso 1 1 calc R . . . .
C9 C 0.0123(4) 0.56937(15) 0.1171(3) 0.0359(8) Uani 1 1 d . . . . .
H9 H 0.003343 0.584057 0.059253 0.043 Uiso 1 1 calc R . . . .
C11 C 0.1929(4) 0.51076(16) 0.0592(2) 0.0333(8) Uani 1 1 d . . . . .
H11A H 0.260186 0.539883 0.047706 0.040 Uiso 1 1 calc R . . . .
H11B H 0.122454 0.507570 0.006148 0.040 Uiso 1 1 calc R . . . .
C46 C 0.7654(4) 0.37390(16) 0.3656(3) 0.0365(8) Uani 1 1 d . . . . .
H46 H 0.784733 0.363762 0.307725 0.044 Uiso 1 1 calc R . . . .
C34 C 0.4246(5) 0.22635(14) 0.2446(3) 0.0369(8) Uani 1 1 d . . . . .
C7 C -0.0599(4) 0.56855(14) 0.2630(3) 0.0335(8) Uani 1 1 d . . . . .
H7 H -0.117397 0.582206 0.306254 0.040 Uiso 1 1 calc R . . . .
C26 C 0.1587(4) 0.22096(15) 0.3650(3) 0.0368(8) Uani 1 1 d . . . . .
C43 C -0.1402(4) 0.33205(15) 0.1203(3) 0.0351(8) Uani 1 1 d . . . . .
H43A H -0.194252 0.364925 0.107223 0.053 Uiso 1 1 calc GR . . . .
H43B H -0.202944 0.306254 0.146182 0.053 Uiso 1 1 calc GR . . . .
H43C H -0.108071 0.317625 0.065604 0.053 Uiso 1 1 calc GR . . . .
C38 C 0.5264(4) 0.25596(15) 0.3874(3) 0.0366(8) Uani 1 1 d . . . . .
H38 H 0.514072 0.269891 0.444281 0.044 Uiso 1 1 calc R . . . .
C15 C 0.6607(4) 0.48589(16) 0.1747(3) 0.0352(8) Uani 1 1 d . . . . .
H15 H 0.756149 0.489339 0.157534 0.042 Uiso 1 1 calc R . . . .
C8 C -0.0706(4) 0.59000(14) 0.1789(3) 0.0356(8) Uani 1 1 d . . . . .
H8 H -0.134670 0.618708 0.164119 0.043 Uiso 1 1 calc R . . . .
C49 C 0.7028(4) 0.40359(16) 0.5300(3) 0.0369(8) Uani 1 1 d . . . . .
H49 H 0.681610 0.414759 0.587110 0.044 Uiso 1 1 calc R . . . .
C47 C 0.8783(4) 0.38354(17) 0.4303(3) 0.0421(9) Uani 1 1 d . . . . .
H47 H 0.976128 0.380174 0.417326 0.050 Uiso 1 1 calc R . . . .
C48 C 0.8469(5) 0.39796(16) 0.5130(3) 0.0422(9) Uani 1 1 d . . . . .
H48 H 0.922805 0.404079 0.558536 0.051 Uiso 1 1 calc R . . . .
C37 C 0.6645(5) 0.24194(17) 0.3671(3) 0.0467(11) Uani 1 1 d . . . . .
H37 H 0.745706 0.246575 0.409650 0.056 Uiso 1 1 calc R . . . .
C35 C 0.5634(5) 0.21288(16) 0.2246(3) 0.0455(10) Uani 1 1 d . . . . .
H35 H 0.576346 0.197690 0.168693 0.055 Uiso 1 1 calc R . . . .
C36 C 0.6830(5) 0.22125(17) 0.2849(4) 0.0485(11) Uani 1 1 d . . . . .
H36 H 0.777471 0.212796 0.269792 0.058 Uiso 1 1 calc R . . . .
C27 C 0.0890(5) 0.2222(2) 0.4415(3) 0.0491(11) Uani 1 1 d . . . . .
H27 H 0.102361 0.251959 0.479631 0.059 Uiso 1 1 calc R . . . .
C33 C 0.2938(5) 0.21163(18) 0.1834(3) 0.0480(11) Uani 1 1 d . . . . .
H33A H 0.324910 0.199760 0.126058 0.058 Uiso 1 1 calc R . . . .
H33B H 0.230740 0.243040 0.172374 0.058 Uiso 1 1 calc R . . . .
C31 C 0.1412(5) 0.17688(16) 0.3084(3) 0.0463(11) Uani 1 1 d . . . . .
C32 C 0.2089(6) 0.16750(18) 0.2233(4) 0.0558(13) Uani 1 1 d . . . . .
H32A H 0.130151 0.156784 0.178147 0.067 Uiso 1 1 calc R . . . .
H32B H 0.274806 0.136743 0.232979 0.067 Uiso 1 1 calc R . . . .
C30 C 0.0510(6) 0.1353(2) 0.3334(5) 0.0679(17) Uani 1 1 d . . . . .
H30 H 0.037349 0.105046 0.296390 0.081 Uiso 1 1 calc R . . . .
C29 C -0.0174(6) 0.1376(2) 0.4097(5) 0.075(2) Uani 1 1 d . . . . .
H29 H -0.076947 0.108956 0.424733 0.090 Uiso 1 1 calc R . . . .
C28 C -0.0003(6) 0.1809(3) 0.4641(4) 0.0673(17) Uani 1 1 d . . . . .
H28 H -0.048510 0.182730 0.516468 0.081 Uiso 1 1 calc R . . . .

loop_
_atom_site_aniso_label
_atom_site_aniso_U_11
_atom_site_aniso_U_22
_atom_site_aniso_U_33
_atom_site_aniso_U_23
_atom_site_aniso_U_13
_atom_site_aniso_U_12
Br1 0.0777(4) 0.0438(3) 0.0296(2) -0.00277(16) 0.0123(2) 0.0156(2)
Br2 0.0647(3) 0.0544(3) 0.0349(3) 0.00962(18) 0.0139(2) -0.0107(2)
Ni3 0.0348(4) 0.0421(4) 0.0219(3) -0.0018(2) 0.0098(2) -0.0012(3)
N40 0.0268(14) 0.0239(13) 0.0209(13) 0.0022(10) 0.0063(11) -0.0031(11)
N44 0.0364(16) 0.0274(14) 0.0268(14) 0.0022(11) 0.0057(12) -0.0062(12)
C20 0.0268(16) 0.0262(16) 0.0203(15) -0.0007(12) 0.0092(12) 0.0001(13)
C18 0.0348(18) 0.0177(15) 0.0239(16) 0.0026(11) 0.0075(13) -0.0009(13)
C24 0.0310(17) 0.0262(16) 0.0240(16) 0.0005(12) 0.0073(13) 0.0023(13)
C21 0.0315(17) 0.0246(16) 0.0250(16) 0.0004(12) 0.0095(13) 0.0011(14)
C19 0.0271(16) 0.0219(15) 0.0212(15) 0.0013(11) 0.0109(12) -0.0003(13)
C41 0.0304(17) 0.0229(16) 0.0241(15) 0.0029(12) 0.0086(13) -0.0002(13)
C22 0.0326(18) 0.0224(16) 0.0326(17) -0.0007(13) 0.0110(14) -0.0023(14)
C13 0.0326(18) 0.0238(16) 0.0253(16) 0.0016(12) 0.0099(14) 0.0001(13)
C45 0.0294(17) 0.0270(17) 0.0276(17) 0.0047(13) 0.0056(13) -0.0027(14)
C4 0.0322(17) 0.0236(15) 0.0183(14) -0.0001(11) 0.0091(13) -0.0022(13)
C23 0.0297(17) 0.0311(18) 0.0265(16) -0.0019(13) 0.0070(14) -0.0017(14)
C17 0.0368(19) 0.0243(16) 0.0253(16) 0.0017(12) 0.0086(14) -0.0029(14)
C5 0.0327(17) 0.0209(15) 0.0252(16) -0.0035(12) 0.0084(13) -0.0049(13)
C25 0.0320(18) 0.0275(17) 0.0288(17) 0.0024(13) 0.0072(14) 0.0004(14)
C12 0.040(2) 0.0327(18) 0.0205(16) -0.0006(13) 0.0089(14) -0.0021(15)
C42 0.0334(18) 0.0298(17) 0.0285(17) 0.0004(13) 0.0125(14) -0.0002(14)
C14 0.0378(19) 0.0312(18) 0.0282(17) 0.0060(13) 0.0143(15) -0.0001(15)
C39 0.0332(18) 0.0224(16) 0.0401(19) 0.0064(14) 0.0110(15) 0.0015(14)
C10 0.0334(18) 0.0246(16) 0.0284(17) -0.0007(13) 0.0072(14) -0.0022(14)
C6 0.0388(19) 0.0254(17) 0.0279(17) -0.0052(13) 0.0102(15) -0.0036(14)
C16 0.037(2) 0.0343(19) 0.0325(18) 0.0049(14) 0.0032(15) -0.0094(16)
C9 0.043(2) 0.0294(18) 0.0349(19) 0.0027(14) 0.0022(16) 0.0001(16)
C11 0.039(2) 0.040(2) 0.0212(16) 0.0039(14) 0.0069(14) 0.0024(16)
C46 0.037(2) 0.036(2) 0.037(2) -0.0009(15) 0.0093(16) 0.0008(16)
C34 0.046(2) 0.0229(17) 0.043(2) 0.0035(15) 0.0120(17) 0.0045(16)
C7 0.0348(19) 0.0287(18) 0.0386(19) -0.0114(14) 0.0126(16) -0.0008(15)
C26 0.0311(19) 0.0315(19) 0.047(2) 0.0144(16) 0.0004(16) -0.0016(15)
C43 0.0336(19) 0.0323(19) 0.039(2) -0.0023(15) 0.0016(16) -0.0013(15)
C38 0.039(2) 0.0289(18) 0.043(2) 0.0048(15) 0.0087(17) -0.0007(16)
C15 0.0310(18) 0.038(2) 0.039(2) 0.0074(15) 0.0144(15) -0.0035(16)
C8 0.039(2) 0.0226(17) 0.045(2) -0.0051(14) 0.0017(16) 0.0055(15)
C49 0.042(2) 0.036(2) 0.0323(19) 0.0016(15) 0.0009(16) -0.0084(16)
C47 0.0244(18) 0.045(2) 0.057(3) 0.0002(19) 0.0052(17) 0.0001(16)
C48 0.041(2) 0.037(2) 0.047(2) 0.0027(17) -0.0040(18) -0.0074(17)
C37 0.035(2) 0.032(2) 0.073(3) 0.0127(19) 0.004(2) 0.0004(17)
C35 0.053(3) 0.0281(19) 0.060(3) 0.0062(17) 0.027(2) 0.0101(18)
C36 0.040(2) 0.031(2) 0.079(3) 0.011(2) 0.026(2) 0.0064(17)
C27 0.039(2) 0.060(3) 0.049(2) 0.024(2) 0.0057(19) -0.009(2)
C33 0.059(3) 0.041(2) 0.044(2) -0.0103(18) 0.005(2) 0.017(2)
C31 0.039(2) 0.0266(19) 0.071(3) 0.0093(18) -0.003(2) -0.0036(16)
C32 0.049(3) 0.037(2) 0.080(4) -0.022(2) -0.004(2) 0.002(2)
C30 0.052(3) 0.033(2) 0.115(5) 0.020(3) -0.012(3) -0.010(2)
C29 0.051(3) 0.056(3) 0.115(5) 0.052(4) -0.003(3) -0.017(3)
C28 0.045(3) 0.086(4) 0.071(3) 0.050(3) 0.005(2) -0.010(3)

loop_
_atom_type_symbol
_atom_type_description
_atom_type_scat_dispersion_real
_atom_type_scat_dispersion_imag
_atom_type_scat_source
C C 0.0181 0.0091 'International Tables Vol C Tables 4.2.6.8 and 6.1.1.4'
H H 0.0000 0.0000 'International Tables Vol C Tables 4.2.6.8 and 6.1.1.4'
Br Br -0.6763 1.2805 'International Tables Vol C Tables 4.2.6.8 and 6.1.1.4'
N N 0.0311 0.0180 'International Tables Vol C Tables 4.2.6.8 and 6.1.1.4'
Ni Ni -3.0029 0.5091 'International Tables Vol C Tables 4.2.6.8 and 6.1.1.4'

loop_
_geom_angle_atom_site_label_1
_geom_angle_atom_site_label_2
_geom_angle_atom_site_label_3
_geom_angle
_geom_angle_site_symmetry_1
_geom_angle_site_symmetry_3
_geom_angle_publ_flag
Br1 Ni3 Br2 112.26(3) . . ?
N40 Ni3 Br1 112.32(8) . . ?
N40 Ni3 Br2 115.59(8) . . ?
N44 Ni3 Br1 129.84(9) . . ?
N44 Ni3 Br2 102.56(9) . . ?
N44 Ni3 N40 81.24(12) . . ?
C20 N40 Ni3 125.9(2) . . ?
C41 N40 Ni3 114.8(2) . . ?
C41 N40 C20 119.4(3) . . ?
C45 N44 Ni3 113.6(2) . . ?
C49 N44 Ni3 128.0(3) . . ?
C49 N44 C45 118.3(3) . . ?
C21 C20 N40 117.9(3) . . ?
C19 C20 N40 119.7(3) . . ?
C19 C20 C21 122.3(3) . . ?
C13 C18 C4 122.0(3) . . ?
C13 C18 C17 119.2(3) . . ?
C17 C18 C4 118.8(3) . . ?
C23 C24 C19 121.8(3) . . ?
C20 C21 C25 120.7(3) . . ?
C22 C21 C20 117.3(3) . . ?
C22 C21 C25 121.9(3) . . ?
C20 C19 C4 121.3(3) . . ?
C24 C19 C20 117.5(3) . . ?
C24 C19 C4 121.1(3) . . ?
N40 C41 C45 116.1(3) . . ?
N40 C41 C42 125.9(3) . . ?
C42 C41 C45 118.0(3) . . ?
C23 C22 C21 122.2(3) . . ?
C18 C13 C12 120.3(3) . . ?
C18 C13 C14 119.0(3) . . ?
C14 C13 C12 120.5(3) . . ?
N44 C45 C41 114.3(3) . . ?
N44 C45 C46 122.3(3) . . ?
C46 C45 C41 123.4(3) . . ?
C18 C4 C19 114.8(3) . . ?
C18 C4 C5 111.5(3) . . ?
C5 C4 C19 114.5(3) . . ?
C24 C23 C43 119.9(3) . . ?
C22 C23 C24 118.7(3) . . ?
C22 C23 C43 121.4(3) . . ?
C16 C17 C18 121.1(3) . . ?
C10 C5 C4 126.3(3) . . ?
C10 C5 C6 118.4(3) . . ?
C6 C5 C4 115.3(3) . . ?
C39 C25 C21 115.7(3) . . ?
C39 C25 C26 111.4(3) . . ?
C26 C25 C21 114.3(3) . . ?
C13 C12 C11 108.9(3) . . ?
C15 C14 C13 121.4(3) . . ?
C34 C39 C25 121.9(4) . . ?
C38 C39 C25 119.3(3) . . ?
C38 C39 C34 118.8(4) . . ?
C5 C10 C9 118.4(3) . . ?
C5 C10 C11 127.1(3) . . ?
C9 C10 C11 114.5(3) . . ?
C7 C6 C5 121.7(3) . . ?
C17 C16 C15 119.9(4) . . ?
C8 C9 C10 122.5(4) . . ?
C10 C11 C12 118.3(3) . . ?
C45 C46 C47 119.0(4) . . ?
C39 C34 C33 119.7(4) . . ?
C35 C34 C39 119.3(4) . . ?
C35 C34 C33 120.8(4) . . ?
C8 C7 C6 119.7(3) . . ?
C27 C26 C25 115.8(4) . . ?
C27 C26 C31 119.7(4) . . ?
C31 C26 C25 124.4(4) . . ?
C39 C38 C37 121.4(4) . . ?
C14 C15 C16 119.3(3) . . ?
C9 C8 C7 119.3(4) . . ?
N44 C49 C48 121.8(4) . . ?
C48 C47 C46 119.1(4) . . ?
C47 C48 C49 119.4(4) . . ?
C36 C37 C38 119.6(4) . . ?
C36 C35 C34 121.0(4) . . ?
C37 C36 C35 119.7(4) . . ?
C26 C27 C28 121.8(5) . . ?
C34 C33 C32 110.6(4) . . ?
C26 C31 C32 128.0(4) . . ?
C26 C31 C30 117.3(5) . . ?
C30 C31 C32 114.7(5) . . ?
C31 C32 C33 120.0(4) . . ?
C29 C30 C31 121.8(6) . . ?
C28 C29 C30 120.4(5) . . ?
C29 C28 C27 119.0(6) . . ?

loop_
_geom_bond_atom_site_label_1
_geom_bond_atom_site_label_2
_geom_bond_distance
_geom_bond_site_symmetry_2
_geom_bond_publ_flag
Br1 Ni3 2.3202(8) . ?
Br2 Ni3 2.3528(8) . ?
Ni3 N40 2.012(3) . ?
Ni3 N44 1.997(3) . ?
N40 C20 1.442(4) . ?
N40 C41 1.284(4) . ?
N44 C45 1.350(5) . ?
N44 C49 1.343(5) . ?
C20 C21 1.406(5) . ?
C20 C19 1.405(5) . ?
C18 C13 1.395(5) . ?
C18 C4 1.527(5) . ?
C18 C17 1.398(5) . ?
C24 C19 1.399(5) . ?
C24 C23 1.398(5) . ?
C21 C22 1.400(5) . ?
C21 C25 1.544(5) . ?
C19 C4 1.545(4) . ?
C41 C45 1.489(5) . ?
C41 C42 1.489(5) . ?
C22 C23 1.384(5) . ?
C13 C12 1.493(5) . ?
C13 C14 1.399(5) . ?
C45 C46 1.377(5) . ?
C4 C5 1.536(5) . ?
C23 C43 1.507(5) . ?
C17 C16 1.384(5) . ?
C5 C10 1.402(5) . ?
C5 C6 1.408(5) . ?
C25 C39 1.532(5) . ?
C25 C26 1.532(5) . ?
C12 C11 1.531(5) . ?
C14 C15 1.385(6) . ?
C39 C34 1.405(6) . ?
C39 C38 1.384(6) . ?
C10 C9 1.405(5) . ?
C10 C11 1.518(5) . ?
C6 C7 1.385(5) . ?
C16 C15 1.388(6) . ?
C9 C8 1.372(6) . ?
C46 C47 1.385(6) . ?
C34 C35 1.392(6) . ?
C34 C33 1.501(6) . ?
C7 C8 1.382(6) . ?
C26 C27 1.383(6) . ?
C26 C31 1.406(6) . ?
C38 C37 1.390(6) . ?
C49 C48 1.391(6) . ?
C47 C48 1.367(6) . ?
C37 C36 1.380(7) . ?
C35 C36 1.384(7) . ?
C27 C28 1.395(7) . ?
C33 C32 1.524(7) . ?
C31 C32 1.509(8) . ?
C31 C30 1.416(7) . ?
C30 C29 1.375(9) . ?
C29 C28 1.372(10) . ?

loop_
_smtbx_masks_void_nr
_smtbx_masks_void_average_x
_smtbx_masks_void_average_y
_smtbx_masks_void_average_z
_smtbx_masks_void_volume
_smtbx_masks_void_count_electrons
_smtbx_masks_void_content
1 0.180 0.329 0.032 23.8 1.1 ?
2 -0.180 0.671 -0.032 23.8 1.5 ?
3 0.320 0.829 0.468 23.8 1.3 ?
4 0.680 0.171 0.532 23.8 1.1 ?
